data_7234121
loop_
_publ_author_name
'Xiao-Peng Zhang'
'Jin-Feng Mei'
'Jian-Cheng Lai'
'Cheng-Hui Li'
'Xiao-Zeng You'

_publ_section_title
;
 Mechano-induced luminescent and chiroptical switching in chiral
 cyclometalated platinum(ii) complexes
;
_journal_name_full 'Journal of Materials Chemistry C'
_journal_page_first 2350
_journal_page_last 2357
_journal_paper_doi 10.1039/C4TC02800G
_journal_volume 3
_journal_year 2015
_chemical_absolute_configuration unk
_chemical_formula_moiety 'C33 H29.5 F3 N3 O3 Pt S'
_chemical_formula_sum 'C33 H29.5 F3 N3 O3 Pt S'
_chemical_formula_weight 800.24
_space_group_IT_number 1
_space_group_name_Hall 'P 1'
_space_group_name_H-M_alt 'P 1'
_symmetry_cell_setting triclinic
_symmetry_space_group_name_Hall 'P 1'
_symmetry_space_group_name_H-M 'P 1'
_atom_sites_solution_hydrogens geom
_atom_sites_solution_primary direct
_atom_sites_solution_secondary difmap
_cell_angle_alpha 71.726(3)
_cell_angle_beta 83.896(4)
_cell_angle_gamma 85.526(4)
_cell_formula_units_Z 2
_cell_length_a 9.895(2)
_cell_length_b 11.075(2)
_cell_length_c 15.169(3)
_cell_measurement_reflns_used 3031
_cell_measurement_temperature 296(2)
_cell_measurement_theta_max 22.669
_cell_measurement_theta_min 2.4085
_cell_volume 1567.8(5)
_computing_cell_refinement SMART
_computing_data_collection SMART,(Bruker,2000)
_computing_data_reduction SAINT(Bruker,2000)
_computing_molecular_graphics SHELXTL
_computing_publication_material SHELXTL
_computing_structure_refinement SHELXTL
_computing_structure_solution 'SHELXTL(Bruker,2000) '
_diffrn_ambient_temperature 296(2)
_diffrn_measured_fraction_theta_full 0.992
_diffrn_measured_fraction_theta_max 0.992
_diffrn_measurement_device_type 'Bruker Smart Aepex CCD'
_diffrn_measurement_method 'phi and omega scans'
_diffrn_radiation_monochromator graphite
_diffrn_radiation_source 'fine-focus sealed tube'
_diffrn_radiation_type MoK\a
_diffrn_radiation_wavelength 0.71073
_diffrn_reflns_av_R_equivalents 0.0337
_diffrn_reflns_av_sigmaI/netI 0.0702
_diffrn_reflns_limit_h_max 12
_diffrn_reflns_limit_h_min -11
_diffrn_reflns_limit_k_max 13
_diffrn_reflns_limit_k_min -9
_diffrn_reflns_limit_l_max 18
_diffrn_reflns_limit_l_min -18
_diffrn_reflns_number 9516
_diffrn_reflns_theta_full 26.00
_diffrn_reflns_theta_max 26.00
_diffrn_reflns_theta_min 1.42
_exptl_absorpt_coefficient_mu 4.598
_exptl_absorpt_correction_T_max 0.5863
_exptl_absorpt_correction_T_min 0.3592
_exptl_absorpt_correction_type multi-scan
_exptl_absorpt_process_details SADABS,Bruker,2000
_exptl_crystal_colour yellow
_exptl_crystal_density_diffrn 1.695
_exptl_crystal_density_method 'not measured'
_exptl_crystal_description block
_exptl_crystal_F_000 787
_exptl_crystal_size_max 0.28
_exptl_crystal_size_mid 0.20
_exptl_crystal_size_min 0.13
_refine_diff_density_max 2.208
_refine_diff_density_min -1.487
_refine_diff_density_rms 0.159
_refine_ls_abs_structure_details 'Flack H D (1983), Acta Cryst. A39, 876-881'
_refine_ls_abs_structure_Flack 0.068(19)
_refine_ls_extinction_method none
_refine_ls_goodness_of_fit_ref 1.054
_refine_ls_hydrogen_treatment constr
_refine_ls_matrix_type full
_refine_ls_number_parameters 729
_refine_ls_number_reflns 7612
_refine_ls_number_restraints 708
_refine_ls_restrained_S_all 1.016
_refine_ls_R_factor_all 0.0755
_refine_ls_R_factor_gt 0.0645
_refine_ls_shift/su_max 0.015
_refine_ls_shift/su_mean 0.002
_refine_ls_structure_factor_coef Fsqd
_refine_ls_weighting_details 'calc w=1/[\s^2^(Fo^2^)+(0.0960P)^2^+6.7464P] where P=(Fo^2^+2Fc^2^)/3'
_refine_ls_weighting_scheme calc
_refine_ls_wR_factor_gt 0.1658
_refine_ls_wR_factor_ref 0.1734
_reflns_number_gt 6437
_reflns_number_total 7612
_reflns_threshold_expression >2sigma(I)
_cod_data_source_file J-Mater-Chem-C-2015-3-2350.cif
_cod_data_source_block 20130503b_0m
_cod_depositor_comments
;
The following automatic conversions were performed:

data item '_symmetry_cell_setting' value 'Triclinic' was changed to
'triclinic' in accordance with the built-in table derived from the
CIF Core dictionary named 'cif_core.dic' version 2.4.5 last updated
on 2014-11-21.

Automatic conversion script
Id: cif_fix_values 6909 2019-04-08 15:41:33Z antanas 

2024-09-02
Z value and formula fixed to values more according to usual
chemical conventions.                 miguel
;
_cod_original_formula_sum 'C66 H59 F6 N6 O6 Pt2 S2'
_cod_original_formula_weight 1600.49
_cod_original_formula_moiety 'C66 H59 F6 N6 O6 Pt2 S2'
_cod_original_formula_units_Z 1
_cod_original_cell_volume 1567.8(6)
_cod_original_sg_symbol_H-M 'P1   '
_cod_database_code 7234121

loop_
_symmetry_equiv_pos_as_xyz
'x, y, z'

loop_
_atom_site_label
_atom_site_type_symbol
_atom_site_fract_x
_atom_site_fract_y
_atom_site_fract_z
_atom_site_U_iso_or_equiv
_atom_site_adp_type
_atom_site_occupancy
_atom_site_symmetry_multiplicity
_atom_site_calc_flag
_atom_site_refinement_flags
_atom_site_disorder_assembly
_atom_site_disorder_group
C2 C 0.8710(16) 0.2053(15) 0.3711(10) 0.0539(8) Uani 1 1 d U . .
C3 C 0.1924(17) 1.0962(16) 0.2701(9) 0.0578(7) Uani 1 1 d U . .
C4 C 0.0804(13) 0.8807(14) 0.4189(9) 0.0430(8) Uani 1 1 d U . .
C1 C 0.7360(9) -0.0047(8) 0.5204(4) 0.0561(7) Uani 1 1 d GU . .
C5 C 0.8098(10) 0.0200(9) 0.5853(6) 0.0602(8) Uani 1 1 d GU . .
H5 H 0.8638 0.0901 0.5676 0.072 Uiso 1 1 calc R . .
C6 C 0.8029(11) -0.0602(10) 0.6767(5) 0.0626(10) Uani 1 1 d GU . .
H6 H 0.8522 -0.0437 0.7202 0.075 Uiso 1 1 calc R . .
C7 C 0.7221(12) -0.1650(9) 0.7031(5) 0.0624(13) Uani 1 1 d GU . .
H7 H 0.7175 -0.2187 0.7643 0.075 Uiso 1 1 calc R . .
C8 C 0.6483(12) -0.1897(9) 0.6382(6) 0.0609(11) Uani 1 1 d GU . .
H8 H 0.5943 -0.2599 0.6558 0.073 Uiso 1 1 calc R . .
C9 C 0.6553(10) -0.1096(9) 0.5468(6) 0.0556(8) Uani 1 1 d GU . .
C15 C 0.5948(15) 0.0214(14) 0.2319(9) 0.0501(7) Uani 1 1 d U . .
C16 C 0.5498(16) 0.0235(15) 0.1446(10) 0.0556(8) Uani 1 1 d U . .
H16 H 0.4932 -0.0376 0.1410 0.067 Uiso 1 1 calc R . .
C17 C 0.5921(17) 0.1163(16) 0.0689(10) 0.0600(8) Uani 1 1 d U . .
C18 C 0.6755(17) 0.2103(17) 0.0717(10) 0.0619(8) Uani 1 1 d U . .
C19 C 0.7148(16) 0.2019(16) 0.1619(10) 0.0568(10) Uani 1 1 d U . .
H19 H 0.7690 0.2632 0.1682 0.068 Uiso 1 1 calc R . .
C20 C 0.5447(18) 0.1348(18) -0.0270(10) 0.0642(7) Uani 1 1 d U . .
H20 H 0.4855 0.0824 -0.0397 0.077 Uiso 1 1 calc R . .
C21 C 0.6072(18) 0.2508(17) -0.0997(11) 0.0675(7) Uani 1 1 d U . .
H21 H 0.5824 0.2643 -0.1630 0.081 Uiso 1 1 calc R . .
C22 C 0.5799(18) 0.3672(17) -0.0665(11) 0.0665(9) Uani 1 1 d U . .
H22A H 0.4978 0.3645 -0.0250 0.080 Uiso 1 1 calc R . .
H22B H 0.5847 0.4477 -0.1161 0.080 Uiso 1 1 calc R . .
C23 C 0.7187(18) 0.3230(17) -0.0134(10) 0.0664(7) Uani 1 1 d U . .
H23 H 0.7753 0.3874 -0.0061 0.080 Uiso 1 1 calc R . .
C24 C 0.7610(19) 0.2597(18) -0.0936(11) 0.0694(4) Uani 1 1 d U . .
C25 C 0.8290(19) 0.3607(18) -0.1776(10) 0.0697(6) Uani 1 1 d U . .
H25A H 0.9078 0.3889 -0.1593 0.105 Uiso 1 1 calc R . .
H25B H 0.7659 0.4317 -0.1990 0.105 Uiso 1 1 calc R . .
H25C H 0.8559 0.3243 -0.2269 0.105 Uiso 1 1 calc R . .
C26 C 0.8456(18) 0.1341(17) -0.0702(11) 0.0695(6) Uani 1 1 d U . .
H26A H 0.8579 0.1043 -0.1236 0.104 Uiso 1 1 calc R . .
H26B H 0.7992 0.0721 -0.0191 0.104 Uiso 1 1 calc R . .
H26C H 0.9327 0.1471 -0.0531 0.104 Uiso 1 1 calc R . .
C27 C 0.1313(18) 1.0464(17) 0.2040(9) 0.0615(8) Uani 1 1 d U . .
H27 H 0.0810 0.9737 0.2257 0.074 Uiso 1 1 calc R . .
C28 C 0.1506(18) 1.1100(17) 0.1098(10) 0.0637(10) Uani 1 1 d U . .
H28 H 0.1160 1.0766 0.0682 0.076 Uiso 1 1 calc R . .
C29 C 0.2192(18) 1.2210(17) 0.0750(10) 0.0632(12) Uani 1 1 d U . .
H29 H 0.2222 1.2648 0.0116 0.076 Uiso 1 1 calc R . .
C30 C 0.2844(18) 1.2690(17) 0.1337(10) 0.0608(11) Uani 1 1 d U . .
H30 H 0.3355 1.3408 0.1086 0.073 Uiso 1 1 calc R . .
C31 C 0.2723(17) 1.2073(16) 0.2320(10) 0.0564(8) Uani 1 1 d U . .
C37 C 0.3281(8) 1.0589(7) 0.5492(4) 0.0478(7) Uani 1 1 d GU . .
C38 C 0.3630(10) 1.0530(9) 0.6369(5) 0.0533(8) Uani 1 1 d GU . .
H38 H 0.4266 1.1071 0.6426 0.064 Uiso 1 1 calc R . .
C39 C 0.3030(11) 0.9661(10) 0.7160(4) 0.0582(8) Uani 1 1 d GU . .
C40 C 0.2081(11) 0.8853(9) 0.7075(5) 0.0588(8) Uani 1 1 d GU . .
C41 C 0.1731(10) 0.8912(9) 0.6198(6) 0.0530(10) Uani 1 1 d GU . .
H41 H 0.1096 0.8371 0.6141 0.064 Uiso 1 1 calc R . .
N4 N 0.2331(9) 0.9780(8) 0.5407(5) 0.0485(8) Uani 1 1 d GU . .
C42 C 0.3283(19) 0.9668(17) 0.8156(10) 0.0635(7) Uani 1 1 d U . .
H42A H 0.4227 0.9425 0.8270 0.076 Uiso 1 1 calc R . .
H42B H 0.3089 1.0516 0.8210 0.076 Uiso 1 1 calc R . .
C43 C 0.2358(6) 0.8731(17) 0.8866(9) 0.0671(6) Uani 1 1 d DU . .
H43 H 0.2465 0.8661 0.9515 0.081 Uiso 1 1 calc R . .
C44 C 0.0870(11) 0.8899(12) 0.8621(7) 0.0670(9) Uani 1 1 d DU . .
H44A H 0.0222 0.8498 0.9137 0.080 Uiso 1 1 calc R . .
H44B H 0.0578 0.9772 0.8308 0.080 Uiso 1 1 calc R . .
C45 C 0.1305(18) 0.8104(13) 0.7961(8) 0.0641(7) Uani 1 1 d DU . .
H45 H 0.0601 0.7582 0.7880 0.077 Uiso 1 1 calc R . .
C46 C 0.2336(19) 0.7390(17) 0.8674(10) 0.0666(4) Uani 1 1 d U . .
C47 C 0.1650(19) 0.6381(17) 0.9493(10) 0.0670(6) Uani 1 1 d U . .
H47A H 0.1863 0.5556 0.9419 0.101 Uiso 1 1 calc R . .
H47B H 0.0683 0.6548 0.9514 0.101 Uiso 1 1 calc R . .
H47C H 0.1972 0.6403 1.0063 0.101 Uiso 1 1 calc R . .
C48 C 0.3605(19) 0.6880(17) 0.8320(10) 0.0666(6) Uani 1 1 d U . .
H48A H 0.3420 0.6182 0.8110 0.100 Uiso 1 1 calc R . .
H48B H 0.4208 0.6587 0.8808 0.100 Uiso 1 1 calc R . .
H48C H 0.4023 0.7534 0.7810 0.100 Uiso 1 1 calc R . .
C49 C 1.0077(7) 0.3826(7) 0.3453(4) 0.0550(7) Uani 1 1 d GU . .
C50 C 1.0692(8) 0.3912(8) 0.4212(4) 0.0574(5) Uani 1 1 d GDU . .
C51 C 1.1678(9) 0.4794(9) 0.4082(5) 0.0605(9) Uani 1 1 d GU . .
H51 H 1.2089 0.4852 0.4590 0.073 Uiso 1 1 calc R . .
C52 C 1.2049(10) 0.5591(9) 0.3192(6) 0.0644(10) Uani 1 1 d GU . .
H52 H 1.2709 0.6181 0.3105 0.077 Uiso 1 1 calc R . .
C53 C 1.1435(9) 0.5505(8) 0.2433(5) 0.0625(10) Uani 1 1 d GU . .
H53 H 1.1683 0.6037 0.1838 0.075 Uiso 1 1 calc R . .
C54 C 1.0449(8) 0.4623(8) 0.2563(4) 0.0610(5) Uani 1 1 d GDU . .
C55 C 1.0667(16) 0.3019(14) 0.5188(7) 0.0576(6) Uani 1 1 d DU . .
H55A H 1.1470 0.2463 0.5251 0.086 Uiso 1 1 calc R . .
H55B H 0.9875 0.2523 0.5321 0.086 Uiso 1 1 calc R . .
H55C H 1.0642 0.3500 0.5618 0.086 Uiso 1 1 calc R . .
C56 C 0.9577(14) 0.4698(16) 0.1794(8) 0.0613(6) Uani 1 1 d DU . .
H56A H 0.9912 0.5325 0.1233 0.092 Uiso 1 1 calc R . .
H56B H 0.8656 0.4932 0.1967 0.092 Uiso 1 1 calc R . .
H56C H 0.9606 0.3884 0.1691 0.092 Uiso 1 1 calc R . .
C57 C -0.0992(8) 0.7085(7) 0.4353(4) 0.0508(7) Uani 1 1 d GU . .
C58 C -0.1707(8) 0.6947(8) 0.3652(4) 0.0535(5) Uani 1 1 d GDU . .
C59 C -0.2599(9) 0.5970(9) 0.3849(5) 0.0560(9) Uani 1 1 d GU . .
H59 H -0.3077 0.5878 0.3380 0.067 Uiso 1 1 calc R . .
C60 C -0.2778(10) 0.5130(9) 0.4747(5) 0.0579(10) Uani 1 1 d GU . .
H60 H -0.3375 0.4476 0.4879 0.069 Uiso 1 1 calc R . .
C61 C -0.2064(10) 0.5267(8) 0.5448(4) 0.0557(9) Uani 1 1 d GU . .
H61 H -0.2183 0.4705 0.6049 0.067 Uiso 1 1 calc R . .
C62 C -0.1171(8) 0.6245(8) 0.5251(4) 0.0539(5) Uani 1 1 d GDU . .
C63 C -0.1182(15) 0.7884(15) 0.2648(8) 0.0538(6) Uani 1 1 d DU . .
H63A H -0.1378 0.8752 0.2634 0.081 Uiso 1 1 calc R . .
H63B H -0.1636 0.7716 0.2173 0.081 Uiso 1 1 calc R . .
H63C H -0.0218 0.7742 0.2538 0.081 Uiso 1 1 calc R . .
C64 C -0.0571(14) 0.6588(13) 0.6084(8) 0.0542(6) Uani 1 1 d DU . .
H64A H -0.0893 0.7430 0.6079 0.081 Uiso 1 1 calc R . .
H64B H 0.0405 0.6551 0.6001 0.081 Uiso 1 1 calc R . .
H64C H -0.0868 0.5988 0.6669 0.081 Uiso 1 1 calc R . .
C65 C 0.670(3) 0.713(2) 0.0191(15) 0.103(3) Uani 1 1 d U . .
C66 C 0.269(2) 0.3707(19) 0.7470(12) 0.064(3) Uani 1 1 d U . .
F1 F 0.739(2) 0.639(2) -0.0050(16) 0.2034(15) Uani 1 1 d U . .
F2 F 0.755(2) 0.786(2) 0.0505(14) 0.199(3) Uani 1 1 d U . .
F3 F 0.6117(19) 0.7998(17) -0.0519(10) 0.135(6) Uani 1 1 d . . .
F4 F 0.3040(15) 0.3224(16) 0.8290(8) 0.107(6) Uani 1 1 d . . .
F5 F 0.1843(14) 0.4705(14) 0.7489(10) 0.118(5) Uani 1 1 d . . .
F6 F 0.1979(12) 0.2922(12) 0.7234(8) 0.083(3) Uani 1 1 d U . .
C10 C 0.5822(8) -0.1429(7) 0.4823(4) 0.0511(7) Uani 1 1 d GU . .
C11 C 0.4888(9) -0.2368(8) 0.4995(5) 0.0550(9) Uani 1 1 d GU . .
H11 H 0.4702 -0.2907 0.5598 0.066 Uiso 1 1 calc R . .
C12 C 0.4234(10) -0.2503(10) 0.4267(6) 0.0568(11) Uani 1 1 d GU . .
H12 H 0.3609 -0.3131 0.4383 0.068 Uiso 1 1 calc R . .
C13 C 0.4513(10) -0.1698(11) 0.3367(6) 0.0535(9) Uani 1 1 d GU . .
H13 H 0.4075 -0.1788 0.2879 0.064 Uiso 1 1 calc R . .
C14 C 0.5447(10) -0.0759(9) 0.3194(4) 0.0473(7) Uani 1 1 d GU . .
N1 N 0.6101(9) -0.0624(8) 0.3922(5) 0.0466(8) Uani 1 1 d GU . .
N2 N 0.6744(14) 0.1072(13) 0.2367(8) 0.0522(9) Uani 1 1 d U . .
C32 C 0.3446(9) 1.2324(8) 0.3008(5) 0.0533(7) Uani 1 1 d GU . .
C33 C 0.4263(10) 1.3328(8) 0.2919(5) 0.0564(9) Uani 1 1 d GU . .
H33 H 0.4460 1.3916 0.2336 0.068 Uiso 1 1 calc R . .
C34 C 0.4787(11) 1.3452(10) 0.3699(6) 0.0574(10) Uani 1 1 d GU . .
H34 H 0.5334 1.4124 0.3639 0.069 Uiso 1 1 calc R . .
C35 C 0.4493(10) 1.2572(11) 0.4569(5) 0.0534(9) Uani 1 1 d GU . .
H35 H 0.4843 1.2655 0.5091 0.064 Uiso 1 1 calc R . .
C36 C 0.3675(10) 1.1568(9) 0.4659(4) 0.0478(7) Uani 1 1 d GU . .
N3 N 0.3152(10) 1.1444(8) 0.3878(5) 0.0484(8) Uani 1 1 d GU . .
N5 N 0.9194(15) 0.2897(13) 0.3678(8) 0.0535(10) Uani 1 1 d U . .
N6 N -0.0053(13) 0.8051(13) 0.4265(8) 0.0469(10) Uani 1 1 d U . .
O1 O 0.613(2) 0.577(2) 0.1877(10) 0.145(8) Uani 1 1 d . . .
O2 O 0.4548(19) 0.7654(14) 0.1254(12) 0.121(6) Uani 1 1 d . . .
O3 O 0.4460(16) 0.5775(13) 0.0866(11) 0.087(5) Uani 1 1 d . . .
O4 O 0.4937(19) 0.297(2) 0.6723(13) 0.116(7) Uani 1 1 d . . .
O5 O 0.463(2) 0.511(2) 0.7018(9) 0.129(8) Uani 1 1 d . . .
O6 O 0.3577(17) 0.4688(18) 0.5767(9) 0.104(6) Uani 1 1 d . . .
Pt1 Pt 0.72843(4) 0.07446(4) 0.37704(3) 0.04506(17) Uani 1 1 d U . .
Pt2 Pt 0.18999(4) 1.00971(4) 0.40245(3) 0.04754(19) Uani 1 1 d U . .
S1 S 0.5352(7) 0.6483(5) 0.1167(3) 0.0760(14) Uani 1 1 d U . .
S2 S 0.4147(6) 0.4191(6) 0.6627(3) 0.0707(16) Uani 1 1 d U . .

loop_
_atom_site_aniso_label
_atom_site_aniso_U_11
_atom_site_aniso_U_22
_atom_site_aniso_U_33
_atom_site_aniso_U_23
_atom_site_aniso_U_13
_atom_site_aniso_U_12
C2 0.0621(15) 0.0615(13) 0.0452(16) -0.0290(11) 0.0093(14) -0.0113(11)
C3 0.0676(16) 0.0584(15) 0.0389(6) -0.0003(8) -0.0092(11) -0.0074(12)
C4 0.0281(14) 0.0506(14) 0.0428(15) -0.0037(11) -0.0075(16) 0.0050(11)
C1 0.0655(16) 0.0576(14) 0.0427(7) -0.0114(8) -0.0070(10) -0.0020(12)
C5 0.0709(18) 0.0627(16) 0.0423(9) -0.0074(11) -0.0118(13) -0.0019(14)
C6 0.0736(19) 0.065(2) 0.0425(11) -0.0064(18) -0.0095(16) 0.0010(18)
C7 0.073(3) 0.064(2) 0.0431(11) -0.0064(18) -0.0054(15) 0.002(2)
C8 0.069(3) 0.062(2) 0.0440(10) -0.0077(14) -0.0020(15) -0.0001(18)
C9 0.0632(16) 0.0561(16) 0.0419(7) -0.0083(9) -0.0012(12) -0.0014(13)
C15 0.0528(16) 0.0511(14) 0.0454(6) -0.0121(9) -0.0077(11) -0.0034(11)
C16 0.0596(19) 0.0562(16) 0.0486(7) -0.0095(10) -0.0128(14) -0.0046(14)
C17 0.0659(18) 0.0631(14) 0.0469(7) -0.0081(9) -0.0117(14) -0.0073(13)
C18 0.0677(17) 0.0644(16) 0.0461(6) -0.0024(9) -0.0100(9) -0.0110(12)
C19 0.062(2) 0.0586(18) 0.0440(7) -0.0040(12) -0.0087(16) -0.0098(15)
C20 0.0701(13) 0.0698(10) 0.0478(10) -0.0083(14) -0.0108(16) -0.0074(12)
C21 0.0716(8) 0.0722(15) 0.0491(10) -0.0030(8) -0.0074(11) -0.0079(8)
C22 0.0720(12) 0.0686(10) 0.048(2) 0.0004(15) -0.0089(15) -0.0085(10)
C23 0.0704(19) 0.0700(11) 0.0465(7) 0.0022(9) -0.0081(10) -0.0102(11)
C24 0.0721(6) 0.0748(7) 0.0479(6) 0.0012(7) -0.0058(7) -0.0073(6)
C25 0.0724(8) 0.0751(8) 0.0482(8) 0.0013(8) -0.0059(9) -0.0075(8)
C26 0.0722(8) 0.0748(8) 0.0482(9) 0.0010(8) -0.0057(9) -0.0070(8)
C27 0.073(2) 0.0648(15) 0.0378(8) -0.0002(10) -0.0122(15) -0.0077(14)
C28 0.075(2) 0.0686(17) 0.0373(10) -0.0007(16) -0.009(2) -0.0024(17)
C29 0.074(3) 0.068(2) 0.0360(10) 0.0008(14) -0.0042(17) 0.000(2)
C30 0.070(3) 0.064(2) 0.0377(9) -0.0019(13) 0.0022(15) -0.0025(18)
C31 0.0655(17) 0.0564(15) 0.0371(7) -0.0001(9) -0.0014(12) -0.0052(13)
C37 0.0619(15) 0.0401(14) 0.0386(6) -0.0082(9) -0.0037(11) -0.0033(11)
C38 0.0699(17) 0.0456(19) 0.0410(7) -0.0068(10) -0.0088(13) -0.0052(13)
C39 0.0772(15) 0.0534(18) 0.0393(7) -0.0053(10) -0.0083(12) -0.0078(12)
C40 0.0768(18) 0.0537(17) 0.0382(6) -0.0017(8) -0.0042(9) -0.0107(13)
C41 0.069(2) 0.047(2) 0.0367(6) -0.0040(15) -0.0018(16) -0.0090(15)
N4 0.063(2) 0.0418(16) 0.0367(7) -0.0065(10) -0.0016(13) -0.0060(13)
C42 0.0832(11) 0.0609(11) 0.0406(9) -0.0053(15) -0.0097(17) -0.0070(13)
C43 0.0872(15) 0.0633(8) 0.0414(9) -0.0011(8) -0.0049(9) -0.0104(10)
C44 0.0863(11) 0.0641(14) 0.0397(14) -0.0011(18) 0.0003(18) -0.0091(9)
C45 0.0834(11) 0.0608(17) 0.0375(8) 0.0007(9) -0.0017(12) -0.0105(9)
C46 0.0859(7) 0.0617(6) 0.0405(6) 0.0021(6) -0.0046(7) -0.0091(6)
C47 0.0861(9) 0.0623(8) 0.0407(8) 0.0023(8) -0.0046(8) -0.0089(9)
C48 0.0859(8) 0.0615(9) 0.0407(9) 0.0020(8) -0.0046(8) -0.0090(8)
C49 0.0564(14) 0.0606(13) 0.0539(7) -0.0279(11) 0.0043(11) -0.0081(10)
C50 0.0549(9) 0.0664(9) 0.0566(6) -0.0272(7) 0.0005(8) -0.0096(7)
C51 0.056(2) 0.0706(18) 0.0596(10) -0.0260(13) 0.0003(15) -0.0123(14)
C52 0.0579(16) 0.072(2) 0.063(2) -0.0208(13) 0.0004(14) -0.0113(14)
C53 0.0567(15) 0.070(2) 0.0593(12) -0.0178(14) 0.0012(14) -0.0098(14)
C54 0.0582(10) 0.0681(10) 0.0562(7) -0.0190(9) 0.0017(8) -0.0095(8)
C55 0.0550(11) 0.0668(11) 0.0566(7) -0.0271(10) 0.0002(9) -0.0094(10)
C56 0.0585(11) 0.0684(11) 0.0564(8) -0.0189(10) 0.0016(9) -0.0093(10)
C57 0.0378(13) 0.0542(14) 0.0538(7) -0.0065(10) -0.0063(12) -0.0014(10)
C58 0.0420(9) 0.0602(9) 0.0539(7) -0.0098(7) -0.0068(7) -0.0043(7)
C59 0.0444(19) 0.0635(19) 0.0561(11) -0.0112(13) -0.0051(14) -0.0074(13)
C60 0.0473(17) 0.0631(18) 0.059(2) -0.0103(12) -0.0047(15) -0.0090(14)
C61 0.0458(19) 0.0603(17) 0.0547(13) -0.0077(11) -0.0033(15) -0.0082(14)
C62 0.0438(10) 0.0578(9) 0.0528(7) -0.0053(8) -0.0051(8) -0.0065(8)
C63 0.0422(11) 0.0606(11) 0.0538(7) -0.0097(10) -0.0070(10) -0.0042(9)
C64 0.0441(12) 0.0581(11) 0.0529(7) -0.0053(10) -0.0051(10) -0.0065(10)
C65 0.143(8) 0.085(7) 0.062(9) 0.003(5) 0.020(4) -0.038(4)
C66 0.078(7) 0.066(7) 0.050(8) -0.015(6) -0.016(4) -0.011(6)
F1 0.204(3) 0.1879(14) 0.209(3) -0.0836(19) 0.109(2) -0.032(5)
F2 0.2055(19) 0.261(4) 0.141(9) -0.067(4) 0.061(7) -0.165(3)
F3 0.183(14) 0.122(12) 0.081(8) 0.021(8) -0.053(9) -0.055(10)
F4 0.104(9) 0.133(12) 0.047(6) 0.021(7) 0.020(6) -0.019(9)
F5 0.083(8) 0.097(9) 0.167(13) -0.038(9) -0.010(8) 0.026(7)
F6 0.080(7) 0.095(7) 0.075(6) -0.016(5) -0.022(5) -0.034(5)
C10 0.0556(14) 0.0481(13) 0.0438(8) -0.0083(10) 0.0014(12) -0.0006(10)
C11 0.058(2) 0.0499(18) 0.0504(10) -0.0078(13) 0.0022(15) -0.0012(14)
C12 0.057(2) 0.0511(19) 0.056(2) -0.0087(13) -0.0033(16) -0.0029(14)
C13 0.0507(17) 0.0515(19) 0.0549(12) -0.0110(13) -0.0058(15) -0.0028(13)
C14 0.0475(15) 0.0479(14) 0.0466(8) -0.0154(10) -0.0027(12) -0.0001(10)
N1 0.0481(18) 0.0449(17) 0.0438(7) -0.0113(9) -0.0016(12) 0.0020(12)
N2 0.057(2) 0.0536(18) 0.0431(7) -0.0089(10) -0.0066(14) -0.0059(14)
C32 0.0602(15) 0.0485(13) 0.0404(8) 0.0013(10) -0.0008(12) -0.0054(10)
C33 0.061(2) 0.0516(16) 0.0445(10) 0.0004(13) 0.0031(16) -0.0080(14)
C34 0.061(2) 0.0533(17) 0.048(2) -0.0017(13) 0.0007(17) -0.0107(15)
C35 0.058(2) 0.0505(17) 0.0458(12) -0.0058(12) -0.0010(16) -0.0091(14)
C36 0.0562(16) 0.0427(15) 0.0403(8) -0.0076(10) -0.0007(13) -0.0041(11)
N3 0.0565(19) 0.0411(16) 0.0397(7) -0.0013(10) -0.0047(13) -0.0014(12)
N5 0.0591(16) 0.0606(15) 0.049(2) -0.0307(13) 0.0074(15) -0.0096(11)
N6 0.0301(16) 0.0533(15) 0.049(2) -0.0032(14) -0.0075(16) 0.0020(11)
O1 0.143(14) 0.173(16) 0.068(9) 0.062(10) -0.033(9) -0.079(12)
O2 0.159(14) 0.082(8) 0.133(10) -0.070(8) 0.072(10) -0.041(9)
O3 0.095(9) 0.071(7) 0.112(10) -0.040(7) -0.018(8) -0.035(7)
O4 0.098(12) 0.118(15) 0.123(13) -0.020(11) -0.025(10) 0.010(11)
O5 0.196(17) 0.154(15) 0.026(6) 0.014(8) -0.014(8) -0.109(13)
O6 0.110(11) 0.153(14) 0.057(7) -0.028(8) -0.028(7) -0.047(10)
Pt1 0.0459(3) 0.0466(3) 0.0408(3) -0.0114(2) -0.0036(2) 0.0002(2)
Pt2 0.0500(4) 0.0500(4) 0.0361(3) -0.0033(3) -0.0032(3) -0.0057(3)
S1 0.114(3) 0.070(3) 0.044(2) -0.011(2) -0.0002(19) -0.036(2)
S2 0.087(3) 0.074(3) 0.049(2) -0.006(2) -0.016(2) -0.030(3)

loop_
_atom_type_symbol
_atom_type_description
_atom_type_scat_dispersion_real
_atom_type_scat_dispersion_imag
_atom_type_scat_source
C C 0.0033 0.0016 'International Tables Vol C Tables 4.2.6.8 and 6.1.1.4'
H H 0.0000 0.0000 'International Tables Vol C Tables 4.2.6.8 and 6.1.1.4'
N N 0.0061 0.0033 'International Tables Vol C Tables 4.2.6.8 and 6.1.1.4'
O O 0.0106 0.0060 'International Tables Vol C Tables 4.2.6.8 and 6.1.1.4'
F F 0.0171 0.0103 'International Tables Vol C Tables 4.2.6.8 and 6.1.1.4'
S S 0.1246 0.1234 'International Tables Vol C Tables 4.2.6.8 and 6.1.1.4'
Pt Pt -1.7033 8.3905 'International Tables Vol C Tables 4.2.6.8 and 6.1.1.4'

loop_
_geom_angle_atom_site_label_1
_geom_angle_atom_site_label_2
_geom_angle_atom_site_label_3
_geom_angle
_geom_angle_site_symmetry_1
_geom_angle_site_symmetry_3
N5 C2 Pt1 163.9(15) . .
C31 C3 C27 118.0(12) . .
C31 C3 Pt2 117.8(12) . .
C27 C3 Pt2 123.8(11) . .
N6 C4 Pt2 172.2(12) . .
C5 C1 C9 120.0 . .
C5 C1 Pt1 133.8(4) . .
C9 C1 Pt1 105.9(4) . .
C1 C5 C6 120.0 . .
C1 C5 H5 120.0 . .
C6 C5 H5 120.0 . .
C7 C6 C5 120.0 . .
C7 C6 H6 120.0 . .
C5 C6 H6 120.0 . .
C6 C7 C8 120.0 . .
C6 C7 H7 120.0 . .
C8 C7 H7 120.0 . .
C9 C8 C7 120.0 . .
C9 C8 H8 120.0 . .
C7 C8 H8 120.0 . .
C8 C9 C1 120.0 . .
C8 C9 C10 117.4(6) . .
C1 C9 C10 122.5(6) . .
N2 C15 C16 121.0(13) . .
N2 C15 C14 119.0(12) . .
C16 C15 C14 119.9(13) . .
C17 C16 C15 117.6(15) . .
C17 C16 H16 121.2 . .
C15 C16 H16 121.2 . .
C16 C17 C18 122.9(15) . .
C16 C17 C20 123.0(16) . .
C18 C17 C20 114.0(13) . .
C17 C18 C19 116.0(13) . .
C17 C18 C23 124.0(15) . .
C19 C18 C23 119.9(16) . .
N2 C19 C18 120.6(15) . .
N2 C19 H19 119.7 . .
C18 C19 H19 119.7 . .
C17 C20 C21 111.1(16) . .
C17 C20 H20 124.4 . .
C21 C20 H20 124.4 . .
C22 C21 C20 109.9(14) . .
C22 C21 C24 88.9(15) . .
C20 C21 C24 113.8(13) . .
C22 C21 H21 113.9 . .
C20 C21 H21 113.9 . .
C24 C21 H21 113.9 . .
C21 C22 C23 86.5(13) . .
C21 C22 H22A 114.2 . .
C23 C22 H22A 114.2 . .
C21 C22 H22B 114.2 . .
C23 C22 H22B 114.2 . .
H22A C22 H22B 111.4 . .
C18 C23 C24 103.9(15) . .
C18 C23 C22 103.5(13) . .
C24 C23 C22 83.7(12) . .
C18 C23 H23 119.7 . .
C24 C23 H23 119.7 . .
C22 C23 H23 119.7 . .
C26 C24 C25 111.2(14) . .
C26 C24 C21 116.3(16) . .
C25 C24 C21 113.5(13) . .
C26 C24 C23 118.6(13) . .
C25 C24 C23 108.1(16) . .
C21 C24 C23 87.1(13) . .
C24 C25 H25A 109.5 . .
C24 C25 H25B 109.5 . .
H25A C25 H25B 109.5 . .
C24 C25 H25C 109.5 . .
H25A C25 H25C 109.5 . .
H25B C25 H25C 109.5 . .
C24 C26 H26A 109.5 . .
C24 C26 H26B 109.5 . .
H26A C26 H26B 109.5 . .
C24 C26 H26C 109.5 . .
H26A C26 H26C 109.5 . .
H26B C26 H26C 109.5 . .
C28 C27 C3 118.7(16) . .
C28 C27 H27 120.7 . .
C3 C27 H27 120.7 . .
C29 C28 C27 122.6(17) . .
C29 C28 H28 118.7 . .
C27 C28 H28 118.7 . .
C28 C29 C30 121.1(13) . .
C28 C29 H29 119.5 . .
C30 C29 H29 119.5 . .
C29 C30 C31 119.9(16) . .
C29 C30 H30 120.1 . .
C31 C30 H30 120.1 . .
C30 C31 C32 127.6(15) . .
C30 C31 C3 119.6(16) . .
C32 C31 C3 112.3(11) . .
C38 C37 N4 120.0 . .
C38 C37 C36 123.9(7) . .
N4 C37 C36 115.4(7) . .
C39 C38 C37 120.0 . .
C39 C38 H38 120.0 . .
C37 C38 H38 120.0 . .
C38 C39 C40 120.0 . .
C38 C39 C42 121.2(9) . .
C40 C39 C42 118.5(9) . .
C41 C40 C39 120.0 . .
C41 C40 C45 122.6(9) . .
C39 C40 C45 116.6(9) . .
N4 C41 C40 120.0 . .
N4 C41 H41 120.0 . .
C40 C41 H41 120.0 . .
C41 N4 C37 120.0 . .
C41 N4 Pt2 126.7(4) . .
C37 N4 Pt2 113.2(4) . .
C43 C42 C39 108.8(14) . .
C43 C42 H42A 109.9 . .
C39 C42 H42A 109.9 . .
C43 C42 H42B 109.9 . .
C39 C42 H42B 109.9 . .
H42A C42 H42B 108.3 . .
C42 C43 C44 112.9(11) . .
C42 C43 C46 113.5(12) . .
C44 C43 C46 84.5(11) . .
C42 C43 H43 114.2 . .
C44 C43 H43 114.2 . .
C46 C43 H43 114.2 . .
C45 C44 C43 86.7(11) . .
C45 C44 H44A 114.2 . .
C43 C44 H44A 114.2 . .
C45 C44 H44B 114.2 . .
C43 C44 H44B 114.2 . .
H44A C44 H44B 111.4 . .
C40 C45 C44 112.6(11) . .
C40 C45 C46 108.8(13) . .
C44 C45 C46 86.3(10) . .
C40 C45 H45 115.2 . .
C44 C45 H45 115.2 . .
C46 C45 H45 115.2 . .
C48 C46 C47 111.0(14) . .
C48 C46 C45 117.8(13) . .
C47 C46 C45 111.3(15) . .
C48 C46 C43 117.8(15) . .
C47 C46 C43 112.5(13) . .
C45 C46 C43 84.2(11) . .
C46 C47 H47A 109.5 . .
C46 C47 H47B 109.5 . .
H47A C47 H47B 109.5 . .
C46 C47 H47C 109.5 . .
H47A C47 H47C 109.5 . .
H47B C47 H47C 109.5 . .
C46 C48 H48A 109.5 . .
C46 C48 H48B 109.5 . .
H48A C48 H48B 109.5 . .
C46 C48 H48C 109.5 . .
H48A C48 H48C 109.5 . .
H48B C48 H48C 109.5 . .
N5 C49 C50 113.3(7) . .
N5 C49 C54 126.6(6) . .
C50 C49 C54 120.0 . .
C51 C50 C49 120.0 . .
C51 C50 C55 109.3(8) . .
C49 C50 C55 129.6(8) . .
C50 C51 C52 120.0 . .
C50 C51 H51 120.0 . .
C52 C51 H51 120.0 . .
C53 C52 C51 120.0 . .
C53 C52 H52 120.0 . .
C51 C52 H52 120.0 . .
C52 C53 C54 120.0 . .
C52 C53 H53 120.0 . .
C54 C53 H53 120.0 . .
C53 C54 C49 120.0 . .
C53 C54 C56 120.4(7) . .
C49 C54 C56 118.4(7) . .
C50 C55 H55A 109.5 . .
C50 C55 H55B 109.5 . .
H55A C55 H55B 109.5 . .
C50 C55 H55C 109.5 . .
H55A C55 H55C 109.5 . .
H55B C55 H55C 109.5 . .
C54 C56 H56A 109.5 . .
C54 C56 H56B 109.5 . .
H56A C56 H56B 109.5 . .
C54 C56 H56C 109.5 . .
H56A C56 H56C 109.5 . .
H56B C56 H56C 109.5 . .
C58 C57 C62 120.0 . .
C58 C57 N6 126.7(6) . .
C62 C57 N6 113.3(6) . .
C59 C58 C57 120.0 . .
C59 C58 C63 128.0(7) . .
C57 C58 C63 111.3(7) . .
C58 C59 C60 120.0 . .
C58 C59 H59 120.0 . .
C60 C59 H59 120.0 . .
C61 C60 C59 120.0 . .
C61 C60 H60 120.0 . .
C59 C60 H60 120.0 . .
C60 C61 C62 120.0 . .
C60 C61 H61 120.0 . .
C62 C61 H61 120.0 . .
C61 C62 C57 120.0 . .
C61 C62 C64 120.3(6) . .
C57 C62 C64 118.6(6) . .
C58 C63 H63A 109.5 . .
C58 C63 H63B 109.5 . .
H63A C63 H63B 109.5 . .
C58 C63 H63C 109.5 . .
H63A C63 H63C 109.5 . .
H63B C63 H63C 109.5 . .
C62 C64 H64A 109.5 . .
C62 C64 H64B 109.5 . .
H64A C64 H64B 109.5 . .
C62 C64 H64C 109.5 . .
H64A C64 H64C 109.5 . .
H64B C64 H64C 109.5 . .
F1 C65 F3 112(2) . .
F1 C65 F2 108(3) . .
F3 C65 F2 104(2) . .
F1 C65 S1 116(2) . .
F3 C65 S1 108.9(19) . .
F2 C65 S1 107.2(17) . .
F4 C66 F6 111.3(17) . .
F4 C66 F5 105.8(17) . .
F6 C66 F5 106.0(17) . .
F4 C66 S2 112.0(15) . .
F6 C66 S2 110.2(13) . .
F5 C66 S2 111.3(14) . .
C11 C10 N1 120.0 . .
C11 C10 C9 128.9(5) . .
N1 C10 C9 111.0(5) . .
C10 C11 C12 120.0 . .
C10 C11 H11 120.0 . .
C12 C11 H11 120.0 . .
C11 C12 C13 120.0 . .
C11 C12 H12 120.0 . .
C13 C12 H12 120.0 . .
C14 C13 C12 120.0 . .
C14 C13 H13 120.0 . .
C12 C13 H13 120.0 . .
C13 C14 N1 120.0 . .
C13 C14 C15 131.8(8) . .
N1 C14 C15 108.2(8) . .
C14 N1 C10 120.0 . .
C14 N1 Pt1 122.9(4) . .
C10 N1 Pt1 116.9(4) . .
C15 N2 C19 121.9(13) . .
C15 N2 Pt1 112.0(9) . .
C19 N2 Pt1 126.1(12) . .
C33 C32 N3 120.0 . .
C33 C32 C31 129.1(8) . .
N3 C32 C31 110.7(8) . .
C32 C33 C34 120.0 . .
C32 C33 H33 120.0 . .
C34 C33 H33 120.0 . .
C35 C34 C33 120.0 . .
C35 C34 H34 120.0 . .
C33 C34 H34 120.0 . .
C34 C35 C36 120.0 . .
C34 C35 H35 120.0 . .
C36 C35 H35 120.0 . .
N3 C36 C35 120.0 . .
N3 C36 C37 112.9(7) . .
C35 C36 C37 127.1(7) . .
C36 N3 C32 120.0 . .
C36 N3 Pt2 119.7(4) . .
C32 N3 Pt2 120.2(4) . .
C2 N5 C49 162.0(15) . .
C4 N6 C57 175.8(14) . .
N1 Pt1 C2 173.0(5) . .
N1 Pt1 C1 83.6(3) . .
C2 Pt1 C1 91.5(5) . .
N1 Pt1 N2 77.5(4) . .
C2 Pt1 N2 107.5(5) . .
C1 Pt1 N2 161.0(4) . .
C4 Pt2 C3 102.8(7) . .
C4 Pt2 N3 177.4(5) . .
C3 Pt2 N3 78.9(6) . .
C4 Pt2 N4 100.0(5) . .
C3 Pt2 N4 157.2(6) . .
N3 Pt2 N4 78.4(3) . .
O1 S1 O3 115.1(12) . .
O1 S1 O2 120.0(13) . .
O3 S1 O2 106.5(11) . .
O1 S1 C65 101.8(12) . .
O3 S1 C65 108.8(11) . .
O2 S1 C65 103.5(11) . .
O6 S2 O5 116.7(11) . .
O6 S2 O4 113.2(12) . .
O5 S2 O4 119.1(13) . .
O6 S2 C66 104.2(9) . .
O5 S2 C66 97.1(10) . .
O4 S2 C66 102.4(10) . .

loop_
_geom_bond_atom_site_label_1
_geom_bond_atom_site_label_2
_geom_bond_distance
_geom_bond_site_symmetry_2
C2 N5 1.07(2) .
C2 Pt1 2.076(17) .
C3 C31 1.44(2) .
C3 C27 1.48(2) .
C3 Pt2 1.933(13) .
C4 N6 1.21(2) .
C4 Pt2 1.800(15) .
C1 C5 1.3900 .
C1 C9 1.3900 .
C1 Pt1 2.081(6) .
C5 C6 1.3900 .
C5 H5 0.9300 .
C6 C7 1.3900 .
C6 H6 0.9300 .
C7 C8 1.3900 .
C7 H7 0.9300 .
C8 C9 1.3900 .
C8 H8 0.9300 .
C9 C10 1.426(11) .
C15 N2 1.31(2) .
C15 C16 1.43(2) .
C15 C14 1.488(15) .
C16 C17 1.33(2) .
C16 H16 0.9300 .
C17 C18 1.39(3) .
C17 C20 1.52(2) .
C18 C19 1.44(2) .
C18 C23 1.54(2) .
C19 N2 1.329(18) .
C19 H19 0.9300 .
C20 C21 1.53(2) .
C20 H20 0.9300 .
C21 C22 1.52(3) .
C21 C24 1.55(3) .
C21 H21 0.9800 .
C22 C23 1.63(2) .
C22 H22A 0.9700 .
C22 H22B 0.9700 .
C23 C24 1.59(3) .
C23 H23 0.9800 .
C24 C26 1.53(2) .
C24 C25 1.54(2) .
C25 H25A 0.9600 .
C25 H25B 0.9600 .
C25 H25C 0.9600 .
C26 H26A 0.9600 .
C26 H26B 0.9600 .
C26 H26C 0.9600 .
C27 C28 1.381(19) .
C27 H27 0.9300 .
C28 C29 1.38(3) .
C28 H28 0.9300 .
C29 C30 1.40(3) .
C29 H29 0.9300 .
C30 C31 1.429(19) .
C30 H30 0.9300 .
C31 C32 1.432(19) .
C37 C38 1.3900 .
C37 N4 1.3900 .
C37 C36 1.424(9) .
C38 C39 1.3900 .
C38 H38 0.9300 .
C39 C40 1.3900 .
C39 C42 1.560(18) .
C40 C41 1.3900 .
C40 C45 1.504(15) .
C41 N4 1.3900 .
C41 H41 0.9300 .
N4 Pt2 2.099(7) .
C42 C43 1.52(2) .
C42 H42A 0.9700 .
C42 H42B 0.9700 .
C43 C44 1.540(12) .
C43 C46 1.60(3) .
C43 H43 0.9800 .
C44 C45 1.539(12) .
C44 H44A 0.9700 .
C44 H44B 0.9700 .
C45 C46 1.55(2) .
C45 H45 0.9800 .
C46 C48 1.46(2) .
C46 C47 1.52(2) .
C47 H47A 0.9600 .
C47 H47B 0.9600 .
C47 H47C 0.9600 .
C48 H48A 0.9600 .
C48 H48B 0.9600 .
C48 H48C 0.9600 .
C49 N5 1.340(16) .
C49 C50 1.3900 .
C49 C54 1.3900 .
C50 C51 1.3900 .
C50 C55 1.500(10) .
C51 C52 1.3900 .
C51 H51 0.9300 .
C52 C53 1.3900 .
C52 H52 0.9300 .
C53 C54 1.3900 .
C53 H53 0.9300 .
C54 C56 1.501(10) .
C55 H55A 0.9600 .
C55 H55B 0.9600 .
C55 H55C 0.9600 .
C56 H56A 0.9600 .
C56 H56B 0.9600 .
C56 H56C 0.9600 .
C57 C58 1.3900 .
C57 C62 1.3900 .
C57 N6 1.437(17) .
C58 C59 1.3900 .
C58 C63 1.609(11) .
C59 C60 1.3900 .
C59 H59 0.9300 .
C60 C61 1.3900 .
C60 H60 0.9300 .
C61 C62 1.3900 .
C61 H61 0.9300 .
C62 C64 1.609(11) .
C63 H63A 0.9600 .
C63 H63B 0.9600 .
C63 H63C 0.9600 .
C64 H64A 0.9600 .
C64 H64B 0.9600 .
C64 H64C 0.9600 .
C65 F1 1.15(3) .
C65 F3 1.35(3) .
C65 F2 1.41(4) .
C65 S1 1.89(2) .
C66 F4 1.27(2) .
C66 F6 1.31(3) .
C66 F5 1.34(2) .
C66 S2 1.82(2) .
C10 C11 1.3900 .
C10 N1 1.3900 .
C11 C12 1.3900 .
C11 H11 0.9300 .
C12 C13 1.3900 .
C12 H12 0.9300 .
C13 C14 1.3900 .
C13 H13 0.9300 .
C14 N1 1.3900 .
N1 Pt1 1.929(8) .
N2 Pt1 2.163(12) .
C32 C33 1.3900 .
C32 N3 1.3900 .
C33 C34 1.3900 .
C33 H33 0.9300 .
C34 C35 1.3900 .
C34 H34 0.9300 .
C35 C36 1.3900 .
C35 H35 0.9300 .
C36 N3 1.3900 .
N3 Pt2 1.957(8) .
O1 S1 1.386(17) .
O2 S1 1.501(16) .
O3 S1 1.422(16) .
O4 S2 1.48(2) .
O5 S2 1.46(2) .
O6 S2 1.407(15) .

loop_
_geom_torsion_atom_site_label_1
_geom_torsion_atom_site_label_2
_geom_torsion_atom_site_label_3
_geom_torsion_atom_site_label_4
_geom_torsion
_geom_torsion_site_symmetry_1
_geom_torsion_site_symmetry_2
_geom_torsion_site_symmetry_3
_geom_torsion_site_symmetry_4
C9 C1 C5 C6 0.0 . . . .
Pt1 C1 C5 C6 -172.9(6) . . . .
C1 C5 C6 C7 0.0 . . . .
C5 C6 C7 C8 0.0 . . . .
C6 C7 C8 C9 0.0 . . . .
C7 C8 C9 C1 0.0 . . . .
C7 C8 C9 C10 177.2(9) . . . .
C5 C1 C9 C8 0.0 . . . .
Pt1 C1 C9 C8 174.7(4) . . . .
C5 C1 C9 C10 -177.1(9) . . . .
Pt1 C1 C9 C10 -2.4(8) . . . .
N2 C15 C16 C17 0(2) . . . .
C14 C15 C16 C17 176.7(14) . . . .
C15 C16 C17 C18 -1(3) . . . .
C15 C16 C17 C20 -175.9(15) . . . .
C16 C17 C18 C19 0(3) . . . .
C20 C17 C18 C19 175.7(14) . . . .
C16 C17 C18 C23 -176.1(16) . . . .
C20 C17 C18 C23 -1(2) . . . .
C17 C18 C19 N2 1(2) . . . .
C23 C18 C19 N2 177.8(15) . . . .
C16 C17 C20 C21 178.4(16) . . . .
C18 C17 C20 C21 3(2) . . . .
C17 C20 C21 C22 -53.2(19) . . . .
C17 C20 C21 C24 45(2) . . . .
C20 C21 C22 C23 87.2(14) . . . .
C24 C21 C22 C23 -27.8(11) . . . .
C17 C18 C23 C24 -45(2) . . . .
C19 C18 C23 C24 138.7(16) . . . .
C17 C18 C23 C22 42(2) . . . .
C19 C18 C23 C22 -134.5(16) . . . .
C21 C22 C23 C18 -75.6(14) . . . .
C21 C22 C23 C24 27.2(11) . . . .
C22 C21 C24 C26 149.2(14) . . . .
C20 C21 C24 C26 38(2) . . . .
C22 C21 C24 C25 -79.8(17) . . . .
C20 C21 C24 C25 168.8(16) . . . .
C22 C21 C24 C23 28.6(11) . . . .
C20 C21 C24 C23 -82.8(16) . . . .
C18 C23 C24 C26 -43(2) . . . .
C22 C23 C24 C26 -145.2(16) . . . .
C18 C23 C24 C25 -170.5(14) . . . .
C22 C23 C24 C25 87.1(14) . . . .
C18 C23 C24 C21 75.7(14) . . . .
C22 C23 C24 C21 -26.7(11) . . . .
C31 C3 C27 C28 -2(2) . . . .
Pt2 C3 C27 C28 -173.8(13) . . . .
C3 C27 C28 C29 -3(3) . . . .
C27 C28 C29 C30 6(3) . . . .
C28 C29 C30 C31 -4(3) . . . .
C29 C30 C31 C32 171.5(15) . . . .
C29 C30 C31 C3 0(2) . . . .
C27 C3 C31 C30 3(2) . . . .
Pt2 C3 C31 C30 175.8(12) . . . .
C27 C3 C31 C32 -169.8(13) . . . .
Pt2 C3 C31 C32 2.8(18) . . . .
N4 C37 C38 C39 0.0 . . . .
C36 C37 C38 C39 169.9(8) . . . .
C37 C38 C39 C40 0.0 . . . .
C37 C38 C39 C42 -173.4(11) . . . .
C38 C39 C40 C41 0.0 . . . .
C42 C39 C40 C41 173.6(11) . . . .
C38 C39 C40 C45 -169.9(10) . . . .
C42 C39 C40 C45 3.8(12) . . . .
C39 C40 C41 N4 0.0 . . . .
C45 C40 C41 N4 169.2(10) . . . .
C40 C41 N4 C37 0.0 . . . .
C40 C41 N4 Pt2 -177.0(6) . . . .
C38 C37 N4 C41 0.0 . . . .
C36 C37 N4 C41 -170.7(8) . . . .
C38 C37 N4 Pt2 177.4(5) . . . .
C36 C37 N4 Pt2 6.7(7) . . . .
C38 C39 C42 C43 172.9(9) . . . .
C40 C39 C42 C43 -0.6(15) . . . .
C39 C42 C43 C44 -48.6(18) . . . .
C39 C42 C43 C46 45.4(15) . . . .
C42 C43 C44 C45 81.9(14) . . . .
C46 C43 C44 C45 -31.4(9) . . . .
C41 C40 C45 C44 -128.3(10) . . . .
C39 C40 C45 C44 41.3(15) . . . .
C41 C40 C45 C46 137.8(11) . . . .
C39 C40 C45 C46 -52.6(13) . . . .
C43 C44 C45 C40 -76.3(13) . . . .
C43 C44 C45 C46 32.5(11) . . . .
C40 C45 C46 C48 -37(2) . . . .
C44 C45 C46 C48 -149.6(16) . . . .
C40 C45 C46 C47 -166.7(13) . . . .
C44 C45 C46 C47 80.7(15) . . . .
C40 C45 C46 C43 81.4(11) . . . .
C44 C45 C46 C43 -31.2(9) . . . .
C42 C43 C46 C48 37.0(17) . . . .
C44 C43 C46 C48 149.6(13) . . . .
C42 C43 C46 C47 168.0(14) . . . .
C44 C43 C46 C47 -79.4(14) . . . .
C42 C43 C46 C45 -81.4(13) . . . .
C44 C43 C46 C45 31.2(9) . . . .
N5 C49 C50 C51 177.1(8) . . . .
C54 C49 C50 C51 0.0 . . . .
N5 C49 C50 C55 10.1(11) . . . .
C54 C49 C50 C55 -167.0(10) . . . .
C49 C50 C51 C52 0.0 . . . .
C55 C50 C51 C52 169.4(8) . . . .
C50 C51 C52 C53 0.0 . . . .
C51 C52 C53 C54 0.0 . . . .
C52 C53 C54 C49 0.0 . . . .
C52 C53 C54 C56 167.3(9) . . . .
N5 C49 C54 C53 -176.7(9) . . . .
C50 C49 C54 C53 0.0 . . . .
N5 C49 C54 C56 15.8(11) . . . .
C50 C49 C54 C56 -167.5(9) . . . .
C62 C57 C58 C59 0.0 . . . .
N6 C57 C58 C59 -179.0(9) . . . .
C62 C57 C58 C63 -171.6(8) . . . .
N6 C57 C58 C63 9.4(10) . . . .
C57 C58 C59 C60 0.0 . . . .
C63 C58 C59 C60 170.0(9) . . . .
C58 C59 C60 C61 0.0 . . . .
C59 C60 C61 C62 0.0 . . . .
C60 C61 C62 C57 0.0 . . . .
C60 C61 C62 C64 167.7(8) . . . .
C58 C57 C62 C61 0.0 . . . .
N6 C57 C62 C61 179.1(8) . . . .
C58 C57 C62 C64 -167.9(8) . . . .
N6 C57 C62 C64 11.2(9) . . . .
C8 C9 C10 C11 9.2(9) . . . .
C1 C9 C10 C11 -173.6(6) . . . .
C8 C9 C10 N1 -173.6(4) . . . .
C1 C9 C10 N1 3.6(9) . . . .
N1 C10 C11 C12 0.0 . . . .
C9 C10 C11 C12 176.9(8) . . . .
C10 C11 C12 C13 0.0 . . . .
C11 C12 C13 C14 0.0 . . . .
C12 C13 C14 N1 0.0 . . . .
C12 C13 C14 C15 179.4(11) . . . .
N2 C15 C14 C13 173.5(10) . . . .
C16 C15 C14 C13 -3.4(18) . . . .
N2 C15 C14 N1 -7.0(15) . . . .
C16 C15 C14 N1 176.1(11) . . . .
C13 C14 N1 C10 0.0 . . . .
C15 C14 N1 C10 -179.6(9) . . . .
C13 C14 N1 Pt1 -174.2(6) . . . .
C15 C14 N1 Pt1 6.2(8) . . . .
C11 C10 N1 C14 0.0 . . . .
C9 C10 N1 C14 -177.5(7) . . . .
C11 C10 N1 Pt1 174.6(6) . . . .
C9 C10 N1 Pt1 -2.9(6) . . . .
C16 C15 N2 C19 2(2) . . . .
C14 C15 N2 C19 -175.2(13) . . . .
C16 C15 N2 Pt1 -178.3(11) . . . .
C14 C15 N2 Pt1 4.9(17) . . . .
C18 C19 N2 C15 -2(2) . . . .
C18 C19 N2 Pt1 177.7(12) . . . .
C30 C31 C32 C33 11(2) . . . .
C3 C31 C32 C33 -176.9(10) . . . .
C30 C31 C32 N3 -174.0(14) . . . .
C3 C31 C32 N3 -1.8(15) . . . .
N3 C32 C33 C34 0.0 . . . .
C31 C32 C33 C34 174.7(11) . . . .
C32 C33 C34 C35 0.0 . . . .
C33 C34 C35 C36 0.0 . . . .
C34 C35 C36 N3 0.0 . . . .
C34 C35 C36 C37 179.8(9) . . . .
C38 C37 C36 N3 -177.5(5) . . . .
N4 C37 C36 N3 -7.2(8) . . . .
C38 C37 C36 C35 2.7(10) . . . .
N4 C37 C36 C35 173.0(6) . . . .
C35 C36 N3 C32 0.0 . . . .
C37 C36 N3 C32 -179.8(8) . . . .
C35 C36 N3 Pt2 -175.8(7) . . . .
C37 C36 N3 Pt2 4.4(7) . . . .
C33 C32 N3 C36 0.0 . . . .
C31 C32 N3 C36 -175.6(9) . . . .
C33 C32 N3 Pt2 175.7(7) . . . .
C31 C32 N3 Pt2 0.2(9) . . . .
Pt1 C2 N5 C49 -140(4) . . . .
C50 C49 N5 C2 -119(5) . . . .
C54 C49 N5 C2 58(5) . . . .
Pt2 C4 N6 C57 160(12) . . . .
C58 C57 N6 C4 -101(18) . . . .
C62 C57 N6 C4 80(18) . . . .
C14 N1 Pt1 C2 -139(4) . . . .
C10 N1 Pt1 C2 47(4) . . . .
C14 N1 Pt1 C1 175.8(5) . . . .
C10 N1 Pt1 C1 1.4(4) . . . .
C14 N1 Pt1 N2 -3.2(5) . . . .
C10 N1 Pt1 N2 -177.6(6) . . . .
N5 C2 Pt1 N1 -145(4) . . . .
N5 C2 Pt1 C1 -100(5) . . . .
N5 C2 Pt1 N2 81(5) . . . .
C5 C1 Pt1 N1 174.1(6) . . . .
C9 C1 Pt1 N1 0.5(5) . . . .
C5 C1 Pt1 C2 -0.9(7) . . . .
C9 C1 Pt1 C2 -174.6(6) . . . .
C5 C1 Pt1 N2 177.1(13) . . . .
C9 C1 Pt1 N2 3.5(15) . . . .
C15 N2 Pt1 N1 -1.1(10) . . . .
C19 N2 Pt1 N1 178.9(14) . . . .
C15 N2 Pt1 C2 173.8(11) . . . .
C19 N2 Pt1 C2 -6.1(14) . . . .
C15 N2 Pt1 C1 -4(2) . . . .
C19 N2 Pt1 C1 175.9(11) . . . .
N6 C4 Pt2 C3 -63(10) . . . .
N6 C4 Pt2 N3 165(8) . . . .
N6 C4 Pt2 N4 115(10) . . . .
C31 C3 Pt2 C4 179.9(13) . . . .
C27 C3 Pt2 C4 -8.0(15) . . . .
C31 C3 Pt2 N3 -2.1(12) . . . .
C27 C3 Pt2 N3 170.0(15) . . . .
C31 C3 Pt2 N4 4(2) . . . .
C27 C3 Pt2 N4 176.4(11) . . . .
C36 N3 Pt2 C4 -52(12) . . . .
C32 N3 Pt2 C4 133(12) . . . .
C36 N3 Pt2 C3 176.8(7) . . . .
C32 N3 Pt2 C3 1.1(6) . . . .
C36 N3 Pt2 N4 -0.7(4) . . . .
C32 N3 Pt2 N4 -176.4(6) . . . .
C41 N4 Pt2 C4 -8.2(6) . . . .
C37 N4 Pt2 C4 174.6(6) . . . .
C41 N4 Pt2 C3 167.5(14) . . . .
C37 N4 Pt2 C3 -9.7(16) . . . .
C41 N4 Pt2 N3 173.9(5) . . . .
C37 N4 Pt2 N3 -3.3(5) . . . .
F1 C65 S1 O1 61(3) . . . .
F3 C65 S1 O1 -171(2) . . . .
F2 C65 S1 O1 -60(2) . . . .
F1 C65 S1 O3 -61(3) . . . .
F3 C65 S1 O3 67(2) . . . .
F2 C65 S1 O3 178.5(17) . . . .
F1 C65 S1 O2 -174(3) . . . .
F3 C65 S1 O2 -46(2) . . . .
F2 C65 S1 O2 65(2) . . . .
F4 C66 S2 O6 179.5(17) . . . .
F6 C66 S2 O6 55.1(16) . . . .
F5 C66 S2 O6 -62.2(17) . . . .
F4 C66 S2 O5 -60.6(18) . . . .
F6 C66 S2 O5 175.0(14) . . . .
F5 C66 S2 O5 57.7(17) . . . .
F4 C66 S2 O4 61.4(19) . . . .
F6 C66 S2 O4 -63.0(16) . . . .
F5 C66 S2 O4 179.6(15) . . . .
